data_4324255
loop_
_publ_author_name
'Wentong Chen'
'Mohamed E. El-Khouly'
'Shunichi Fukuzumi'

_publ_section_title
;
 Saddle Distortion of a Sterically Unhindered Porphyrin Ring in a Copper
 Porphyrin with Electron-Donating Substituents
;
_journal_name_full 'Inorganic Chemistry'
_journal_page_first 671
_journal_page_last 678
_journal_paper_doi 10.1021/ic102208y
_journal_volume 50
_journal_year 2011
_chemical_formula_moiety TMeOPP
_chemical_formula_sum 'C48 H38 N4 O4'
_chemical_formula_weight 734.82
_chemical_name_common TMeOPP
_chemical_name_systematic TMeOPP
_space_group_IT_number 13
_symmetry_cell_setting monoclinic
_symmetry_space_group_name_Hall '-P 2yc'
_symmetry_space_group_name_H-M 'P 1 2/c 1'
_atom_sites_solution_hydrogens geom
_atom_sites_solution_primary direct
_atom_sites_solution_secondary difmap
_audit_creation_method SHELXL-97
_cell_angle_alpha 90.00
_cell_angle_beta 116.330(2)
_cell_angle_gamma 90.00
_cell_formula_units_Z 2
_cell_length_a 9.860(5)
_cell_length_b 13.9285(15)
_cell_length_c 17.350(7)
_cell_measurement_reflns_used 7252
_cell_measurement_temperature 123.1500
_cell_measurement_theta_max 27.4835
_cell_measurement_theta_min 2.9999
_cell_volume 2135.6(14)
_computing_cell_refinement 'CrystalClear (Rigaku Corp., 2002)'
_computing_data_collection 'CrystalClear (Rigaku Corp., 2002)'
_computing_data_reduction 'CrystalClear (Rigaku Corp., 2002)'
_computing_publication_material 'Siemens SHELXTL^TM^ 5'
_computing_structure_refinement 'Siemens SHELXTL^TM^ 5'
_computing_structure_solution 'Siemens SHELXTL^TM^ 5'
_diffrn_ambient_temperature 123.15
_diffrn_measured_fraction_theta_full 0.963
_diffrn_measured_fraction_theta_max 0.963
_diffrn_measurement_device_type 'Rigaku Mercury CCD'
_diffrn_measurement_method \w
_diffrn_radiation_monochromator graphite
_diffrn_radiation_source 'rotating-anode generator'
_diffrn_radiation_type MoK\a
_diffrn_radiation_wavelength 0.71073
_diffrn_reflns_av_R_equivalents 0.0321
_diffrn_reflns_av_sigmaI/netI 0.0707
_diffrn_reflns_limit_h_max 11
_diffrn_reflns_limit_h_min -10
_diffrn_reflns_limit_k_max 16
_diffrn_reflns_limit_k_min -16
_diffrn_reflns_limit_l_max 19
_diffrn_reflns_limit_l_min -20
_diffrn_reflns_number 12585
_diffrn_reflns_theta_full 25.02
_diffrn_reflns_theta_max 25.02
_diffrn_reflns_theta_min 3.44
_exptl_absorpt_coefficient_mu 0.073
_exptl_absorpt_correction_T_max 0.989
_exptl_absorpt_correction_T_min 0.981
_exptl_absorpt_correction_type multi-scan
_exptl_absorpt_process_details 'Sphere (Rigaku CrystalClear)'
_exptl_crystal_colour 'dark red'
_exptl_crystal_density_diffrn 1.143
_exptl_crystal_description Block
_exptl_crystal_F_000 772
_exptl_crystal_size_max 0.30
_exptl_crystal_size_mid 0.22
_exptl_crystal_size_min 0.15
_refine_diff_density_max 0.382
_refine_diff_density_min -0.220
_refine_diff_density_rms 0.050
_refine_ls_extinction_method none
_refine_ls_goodness_of_fit_ref 1.006
_refine_ls_hydrogen_treatment mixed
_refine_ls_matrix_type full
_refine_ls_number_parameters 289
_refine_ls_number_reflns 3635
_refine_ls_number_restraints 0
_refine_ls_restrained_S_all 1.006
_refine_ls_R_factor_all 0.1132
_refine_ls_R_factor_gt 0.0726
_refine_ls_shift/su_max 0.000
_refine_ls_shift/su_mean 0.000
_refine_ls_structure_factor_coef Fsqd
_refine_ls_weighting_details 'calc w=1/[\s^2^(Fo^2^)+(0.0852P)^2^+0.0000P] where P=(Fo^2^+2Fc^2^)/3'
_refine_ls_weighting_scheme calc
_refine_ls_wR_factor_gt 0.1782
_refine_ls_wR_factor_ref 0.1976
_reflns_number_gt 1800
_reflns_number_total 3635
_reflns_threshold_expression >2sigma(I)
_cod_data_source_file ic102208y_si_003.cif
_cod_data_source_block 2
_cod_database_code 4324255

loop_
_symmetry_equiv_pos_as_xyz
'x, y, z'
'-x, y, -z+1/2'
'-x, -y, -z'
'x, -y, z-1/2'

loop_
_atom_site_label
_atom_site_type_symbol
_atom_site_fract_x
_atom_site_fract_y
_atom_site_fract_z
_atom_site_U_iso_or_equiv
_atom_site_adp_type
_atom_site_occupancy
_atom_site_symmetry_multiplicity
_atom_site_calc_flag
_atom_site_refinement_flags
O1 O -0.4956(2) 0.34666(16) 0.43206(13) 0.0912(7) Uani 1 1 d .
O2 O -0.2147(7) -0.0964(3) 1.1341(3) 0.218(2) Uani 1 1 d .
N1 N -0.0712(2) 0.57765(17) 0.88593(14) 0.0658(6) Uani 1 1 d .
H1A H -0.0400 0.5443 0.9323 0.079 Uiso 1 1 calc R
N2 N -0.1144(2) 0.38387(16) 0.93025(14) 0.0631(6) Uani 1 1 d .
C1 C -0.0387(3) 0.6732(2) 0.88206(18) 0.0656(8) Uani 1 1 d .
C2 C -0.1166(4) 0.7002(3) 0.7935(2) 0.0755(9) Uani 1 1 d .
C3 C -0.1897(4) 0.6218(2) 0.7479(2) 0.0737(9) Uani 1 1 d .
C4 C -0.1603(3) 0.5437(2) 0.80510(17) 0.0632(7) Uani 1 1 d .
C5 C -0.2126(3) 0.4494(2) 0.78302(17) 0.0629(7) Uani 1 1 d .
C6 C -0.1914(3) 0.3762(2) 0.84247(18) 0.0648(8) Uani 1 1 d .
C7 C -0.2499(4) 0.2791(2) 0.8201(2) 0.0792(9) Uani 1 1 d .
C8 C -0.2109(4) 0.2306(3) 0.8929(2) 0.0809(9) Uani 1 1 d .
C9 C -0.1222(3) 0.2952(2) 0.96333(19) 0.0686(8) Uani 1 1 d .
C10 C -0.0546(3) 0.2688(2) 1.04986(19) 0.0672(8) Uani 1 1 d .
C11 C -0.2896(3) 0.4260(2) 0.68984(17) 0.0658(8) Uani 1 1 d .
C12 C -0.2101(3) 0.4265(3) 0.6415(2) 0.0935(11) Uani 1 1 d .
H12A H -0.1090 0.4450 0.6680 0.112 Uiso 1 1 calc R
C13 C -0.2720(4) 0.4011(3) 0.5567(2) 0.0924(11) Uani 1 1 d .
C14 C -0.4214(3) 0.3752(2) 0.51587(18) 0.0716(8) Uani 1 1 d .
C15 C -0.5077(4) 0.3799(2) 0.5600(2) 0.0796(9) Uani 1 1 d .
C16 C -0.4413(4) 0.4045(2) 0.6457(2) 0.0801(10) Uani 1 1 d .
C17 C -0.4114(5) 0.3410(4) 0.3838(2) 0.1427(19) Uani 1 1 d .
H17A H -0.4764 0.3200 0.3264 0.214 Uiso 1 1 calc R
H17B H -0.3300 0.2960 0.4106 0.214 Uiso 1 1 calc R
H17C H -0.3709 0.4031 0.3818 0.214 Uiso 1 1 calc R
C18 C -0.0909(4) 0.1715(2) 1.07214(19) 0.0789(9) Uani 1 1 d .
C19 C -0.2233(6) 0.1572(3) 1.0791(3) 0.1289(16) Uani 1 1 d .
C20 C -0.2620(7) 0.0678(4) 1.0982(4) 0.167(2) Uani 1 1 d .
H20A H -0.3532 0.0592 1.1011 0.200 Uiso 1 1 calc R
C21 C -0.1672(9) -0.0061(3) 1.1124(3) 0.1402(18) Uani 1 1 d .
C22 C -0.0377(8) 0.0032(3) 1.1076(4) 0.158(2) Uani 1 1 d .
H22A H 0.0273 -0.0488 1.1177 0.190 Uiso 1 1 calc R
C23 C -0.0015(7) 0.0939(3) 1.0867(4) 0.1417(19) Uani 1 1 d .
C24 C -0.1160(12) -0.1766(5) 1.1520(7) 0.323(6) Uani 1 1 d .
H24A H -0.1609 -0.2313 1.1653 0.484 Uiso 1 1 calc R
H24B H -0.0211 -0.1620 1.2002 0.484 Uiso 1 1 calc R
H24C H -0.0994 -0.1904 1.1027 0.484 Uiso 1 1 calc R
H16 H -0.510(4) 0.403(2) 0.668(2) 0.107(11) Uiso 1 1 d .
H3 H -0.247(3) 0.6196(16) 0.6889(17) 0.051(7) Uiso 1 1 d .
H2 H -0.115(3) 0.769(2) 0.7685(17) 0.089(9) Uiso 1 1 d .
H8 H -0.215(3) 0.160(2) 0.8988(19) 0.099(10) Uiso 1 1 d .
H15 H -0.627(4) 0.368(2) 0.527(2) 0.100(9) Uiso 1 1 d .
H7 H -0.309(3) 0.2553(19) 0.7618(19) 0.079(9) Uiso 1 1 d .
H13 H -0.204(5) 0.422(3) 0.512(3) 0.165(15) Uiso 1 1 d .
H19 H -0.302(4) 0.231(3) 1.065(2) 0.141(13) Uiso 1 1 d .
H23 H 0.092(5) 0.114(3) 1.087(2) 0.120(14) Uiso 1 1 d .

loop_
_atom_site_aniso_label
_atom_site_aniso_U_11
_atom_site_aniso_U_22
_atom_site_aniso_U_33
_atom_site_aniso_U_23
_atom_site_aniso_U_13
_atom_site_aniso_U_12
O1 0.0667(14) 0.145(2) 0.0597(14) -0.0155(12) 0.0265(12) -0.0129(12)
O2 0.330(7) 0.108(3) 0.252(5) 0.032(3) 0.161(5) 0.001(3)
N1 0.0603(15) 0.0788(17) 0.0595(16) 0.0035(12) 0.0278(13) 0.0060(12)
N2 0.0560(14) 0.0737(15) 0.0618(15) -0.0001(11) 0.0280(12) 0.0034(11)
C1 0.0624(18) 0.0709(19) 0.069(2) 0.0047(15) 0.0345(16) 0.0077(14)
C2 0.072(2) 0.088(2) 0.069(2) 0.0079(19) 0.0341(18) 0.0044(17)
C3 0.060(2) 0.100(3) 0.058(2) 0.0039(19) 0.0231(17) -0.0017(17)
C4 0.0481(17) 0.089(2) 0.0528(17) 0.0002(16) 0.0222(14) -0.0010(14)
C5 0.0468(16) 0.086(2) 0.0594(17) -0.0015(15) 0.0265(14) 0.0013(14)
C6 0.0529(17) 0.082(2) 0.0617(19) -0.0108(16) 0.0273(15) -0.0006(14)
C7 0.077(2) 0.088(2) 0.066(2) -0.0164(19) 0.0260(18) 0.0020(17)
C8 0.095(3) 0.069(2) 0.075(2) -0.0073(18) 0.0344(19) 0.0003(18)
C9 0.0656(19) 0.0727(19) 0.070(2) -0.0070(16) 0.0329(16) 0.0057(15)
C10 0.071(2) 0.0669(18) 0.067(2) -0.0023(15) 0.0336(17) 0.0096(14)
C11 0.0467(17) 0.090(2) 0.0646(18) -0.0046(14) 0.0282(15) -0.0051(14)
C12 0.0501(19) 0.161(3) 0.069(2) -0.023(2) 0.0260(17) -0.0162(19)
C13 0.056(2) 0.159(3) 0.066(2) -0.016(2) 0.0300(18) -0.0124(19)
C14 0.0567(19) 0.103(2) 0.0553(18) -0.0044(15) 0.0247(16) -0.0080(16)
C15 0.053(2) 0.117(3) 0.068(2) -0.0119(17) 0.0259(17) -0.0170(17)
C16 0.055(2) 0.121(3) 0.072(2) -0.0116(18) 0.0351(18) -0.0148(17)
C17 0.095(3) 0.268(6) 0.077(3) -0.037(3) 0.050(2) 0.003(3)
C18 0.093(2) 0.064(2) 0.079(2) -0.0027(15) 0.0375(19) 0.0093(17)
C19 0.141(4) 0.086(3) 0.196(5) 0.028(3) 0.107(4) 0.009(3)
C20 0.187(5) 0.090(3) 0.276(7) 0.034(4) 0.150(5) 0.003(3)
C21 0.209(6) 0.072(3) 0.168(4) 0.018(3) 0.109(4) -0.010(3)
C22 0.202(6) 0.070(3) 0.250(6) 0.035(3) 0.142(5) 0.034(3)
C23 0.154(5) 0.097(3) 0.213(6) 0.031(3) 0.117(5) 0.027(3)
C24 0.503(18) 0.136(6) 0.514(16) 0.007(8) 0.392(15) 0.014(8)

loop_
_atom_type_symbol
_atom_type_description
_atom_type_scat_dispersion_real
_atom_type_scat_dispersion_imag
_atom_type_scat_source
C C 0.0033 0.0016 'International Tables Vol C Tables 4.2.6.8 and 6.1.1.4'
N N 0.0061 0.0033 'International Tables Vol C Tables 4.2.6.8 and 6.1.1.4'
O O 0.0106 0.0060 'International Tables Vol C Tables 4.2.6.8 and 6.1.1.4'
H H 0.0000 0.0000 'International Tables Vol C Tables 4.2.6.8 and 6.1.1.4'

loop_
_geom_angle_atom_site_label_1
_geom_angle_atom_site_label_2
_geom_angle_atom_site_label_3
_geom_angle
_geom_angle_site_symmetry_1
_geom_angle_site_symmetry_3
C14 O1 C17 117.9(3) . .
C24 O2 C21 118.0(6) . .
C4 N1 C1 110.0(2) . .
C4 N1 H1A 125.0 . .
C1 N1 H1A 125.0 . .
C6 N2 C9 106.6(2) . .
N1 C1 C10 126.9(3) . 3_567
N1 C1 C2 106.3(3) . .
C10 C1 C2 126.8(3) 3_567 .
C3 C2 C1 108.0(3) . .
C3 C2 H2 126.5(15) . .
C1 C2 H2 125.5(15) . .
C2 C3 C4 108.7(3) . .
C2 C3 H3 125.4(14) . .
C4 C3 H3 125.9(14) . .
N1 C4 C5 126.6(3) . .
N1 C4 C3 107.0(3) . .
C5 C4 C3 126.4(3) . .
C6 C5 C4 124.4(3) . .
C6 C5 C11 118.7(3) . .
C4 C5 C11 116.8(2) . .
N2 C6 C5 126.1(3) . .
N2 C6 C7 109.2(3) . .
C5 C6 C7 124.7(3) . .
C8 C7 C6 107.8(3) . .
C8 C7 H7 126.8(16) . .
C6 C7 H7 125.4(16) . .
C7 C8 C9 107.2(3) . .
C7 C8 H8 126.5(17) . .
C9 C8 H8 124.3(18) . .
N2 C9 C10 126.6(3) . .
N2 C9 C8 109.1(3) . .
C10 C9 C8 124.3(3) . .
C1 C10 C9 125.6(3) 3_567 .
C1 C10 C18 116.8(3) 3_567 .
C9 C10 C18 117.5(3) . .
C16 C11 C12 115.6(3) . .
C16 C11 C5 123.9(2) . .
C12 C11 C5 120.5(2) . .
C13 C12 C11 123.5(3) . .
C13 C12 H12A 118.3 . .
C11 C12 H12A 118.3 . .
C12 C13 C14 119.3(3) . .
C12 C13 H13 119.5(19) . .
C14 C13 H13 119.2(18) . .
O1 C14 C13 124.9(3) . .
O1 C14 C15 115.9(3) . .
C13 C14 C15 119.2(3) . .
C14 C15 C16 119.9(3) . .
C14 C15 H15 119.8(16) . .
C16 C15 H15 120.2(16) . .
C15 C16 C11 122.3(3) . .
C15 C16 H16 111(2) . .
C11 C16 H16 126(2) . .
O1 C17 H17A 109.5 . .
O1 C17 H17B 109.5 . .
H17A C17 H17B 109.5 . .
O1 C17 H17C 109.5 . .
H17A C17 H17C 109.5 . .
H17B C17 H17C 109.5 . .
C23 C18 C19 115.7(4) . .
C23 C18 C10 124.4(4) . .
C19 C18 C10 119.9(3) . .
C18 C19 C20 121.6(4) . .
C18 C19 H19 113.3(17) . .
C20 C19 H19 125.1(18) . .
C21 C20 C19 119.4(5) . .
C21 C20 H20A 120.3 . .
C19 C20 H20A 120.3 . .
C22 C21 C20 121.9(4) . .
C22 C21 O2 122.3(5) . .
C20 C21 O2 115.8(6) . .
C21 C22 C23 117.9(5) . .
C21 C22 H22A 121.1 . .
C23 C22 H22A 121.1 . .
C18 C23 C22 123.5(5) . .
C18 C23 H23 109(2) . .
C22 C23 H23 128(2) . .
O2 C24 H24A 109.5 . .
O2 C24 H24B 109.5 . .
H24A C24 H24B 109.5 . .
O2 C24 H24C 109.5 . .
H24A C24 H24C 109.5 . .
H24B C24 H24C 109.5 . .

loop_
_geom_bond_atom_site_label_1
_geom_bond_atom_site_label_2
_geom_bond_distance
_geom_bond_site_symmetry_2
O1 C14 1.365(3) .
O1 C17 1.419(4) .
O2 C24 1.421(8) .
O2 C21 1.449(5) .
N1 C4 1.367(3) .
N1 C1 1.378(3) .
N1 H1A 0.8600 .
N2 C6 1.372(3) .
N2 C9 1.379(3) .
C1 C10 1.389(4) 3_567
C1 C2 1.430(4) .
C2 C3 1.353(4) .
C2 H2 1.05(3) .
C3 C4 1.413(4) .
C3 H3 0.92(2) .
C4 C5 1.401(4) .
C5 C6 1.399(4) .
C5 C11 1.486(4) .
C6 C7 1.453(4) .
C7 C8 1.330(4) .
C7 H7 0.97(3) .
C8 C9 1.456(4) .
C8 H8 0.99(3) .
C9 C10 1.395(4) .
C10 C1 1.389(4) 3_567
C10 C18 1.495(4) .
C11 C16 1.377(4) .
C11 C12 1.378(4) .
C12 C13 1.366(4) .
C12 H12A 0.9300 .
C13 C14 1.370(4) .
C13 H13 1.26(4) .
C14 C15 1.375(4) .
C15 C16 1.375(4) .
C15 H15 1.07(4) .
C16 H16 0.92(3) .
C17 H17A 0.9600 .
C17 H17B 0.9600 .
C17 H17C 0.9600 .
C18 C23 1.347(5) .
C18 C19 1.378(5) .
C19 C20 1.386(6) .
C19 H19 1.24(4) .
C20 C21 1.338(7) .
C20 H20A 0.9300 .
C21 C22 1.322(7) .
C22 C23 1.404(6) .
C22 H22A 0.9300 .
C23 H23 0.96(4) .
C24 H24A 0.9600 .
C24 H24B 0.9600 .
C24 H24C 0.9600 .
